data_7022390
loop_
_publ_author_name
'Mosalkova, Anastasiya P.'
'Voitekhovich, Sergei V.'
'Lyakhov, Alexander S.'
'Ivashkevich, Ludmila S.'
'Lach, Jochen'
'Kersting, Berthold'
'Gaponik, Pavel N.'
'Ivashkevich, Oleg A.'

_publ_section_title
;
 2-tert-Butyl-5-(2-pyridyl)-2H-tetrazole as a chelating ligand in the
 direct synthesis of novel Cu(II) and heterobimetallic Cu(II)/Mn(II)
 complexes.
;
_journal_issue 8
_journal_name_full 'Dalton transactions (Cambridge, England : 2003)'
_journal_page_first 2985
_journal_page_last 2997
_journal_paper_doi 10.1039/c2dt32512h
_journal_volume 42
_journal_year 2013
_chemical_formula_moiety 'C32 H44 Cu2 Mn N10 O12, 2(C2 H6 O S)'
_chemical_formula_sum 'C36 H56 Cu2 Mn N10 O14 S2'
_chemical_formula_weight 1099.05
_chemical_name_systematic
;
?
;
_space_group_IT_number 2
_symmetry_cell_setting triclinic
_symmetry_space_group_name_Hall '-P 1'
_symmetry_space_group_name_H-M 'P -1'
_atom_sites_solution_hydrogens geom
_atom_sites_solution_primary direct
_atom_sites_solution_secondary difmap
_audit_creation_method SHELXL-97
_cell_angle_alpha 93.7780(10)
_cell_angle_beta 93.0760(10)
_cell_angle_gamma 98.7330(10)
_cell_formula_units_Z 1
_cell_length_a 8.34040(10)
_cell_length_b 8.63110(10)
_cell_length_c 17.2045(2)
_cell_measurement_reflns_used 9911
_cell_measurement_temperature 100(2)
_cell_measurement_theta_max 30.59
_cell_measurement_theta_min 2.75
_cell_volume 1218.93(3)
_computing_cell_refinement 'SAINT (Bruker, 2010)'
_computing_data_collection 'APEX2 (Bruker, 2010)'
_computing_data_reduction 'SAINT (Bruker, 2010)'
_computing_molecular_graphics 'PLATON (Spek, 2009)'
_computing_publication_material
;
SHELXL-97 (Sheldrick, 2008),
PLATON (Spek, 2009)
;
_computing_structure_refinement 'SHELXL-97 (Sheldrick, 2008)'
_computing_structure_solution 'SIR2004 (Burla et al., 2005)'
_diffrn_ambient_temperature 100(2)
_diffrn_measured_fraction_theta_full 0.997
_diffrn_measured_fraction_theta_max 0.997
_diffrn_measurement_device_type 'Bruker APEX-II CCD'
_diffrn_measurement_method '\f and \w scans'
_diffrn_radiation_monochromator graphite
_diffrn_radiation_source 'fine-focus sealed tube'
_diffrn_radiation_type MoK\a
_diffrn_radiation_wavelength 0.71073
_diffrn_reflns_av_R_equivalents 0.0144
_diffrn_reflns_av_sigmaI/netI 0.0125
_diffrn_reflns_limit_h_max 10
_diffrn_reflns_limit_h_min -10
_diffrn_reflns_limit_k_max 11
_diffrn_reflns_limit_k_min -11
_diffrn_reflns_limit_l_max 22
_diffrn_reflns_limit_l_min -22
_diffrn_reflns_number 22630
_diffrn_reflns_theta_full 27.50
_diffrn_reflns_theta_max 27.50
_diffrn_reflns_theta_min 2.38
_diffrn_standards_number 0
_exptl_absorpt_coefficient_mu 1.275
_exptl_absorpt_correction_T_max 0.7410
_exptl_absorpt_correction_T_min 0.5150
_exptl_absorpt_correction_type multi-scan
_exptl_absorpt_process_details 'SADABS (Bruker, 2008)'
_exptl_crystal_colour green
_exptl_crystal_density_diffrn 1.497
_exptl_crystal_density_method 'not measured'
_exptl_crystal_description prism
_exptl_crystal_F_000 569
_exptl_crystal_size_max 0.60
_exptl_crystal_size_mid 0.25
_exptl_crystal_size_min 0.25
_refine_diff_density_max 0.451
_refine_diff_density_min -0.379
_refine_diff_density_rms 0.051
_refine_ls_extinction_method none
_refine_ls_goodness_of_fit_ref 1.020
_refine_ls_hydrogen_treatment constr
_refine_ls_matrix_type full
_refine_ls_number_parameters 311
_refine_ls_number_reflns 5592
_refine_ls_number_restraints 21
_refine_ls_restrained_S_all 1.025
_refine_ls_R_factor_all 0.0232
_refine_ls_R_factor_gt 0.0217
_refine_ls_shift/su_max 0.001
_refine_ls_shift/su_mean 0.000
_refine_ls_structure_factor_coef Fsqd
_refine_ls_weighting_details 'calc w=1/[\s^2^(Fo^2^)+(0.0340P)^2^+0.6371P] where P=(Fo^2^+2Fc^2^)/3'
_refine_ls_weighting_scheme calc
_refine_ls_wR_factor_gt 0.0603
_refine_ls_wR_factor_ref 0.0613
_reflns_number_gt 5303
_reflns_number_total 5592
_reflns_threshold_expression I>2\s(I)
_cod_data_source_file c2dt32512h.txt
_cod_data_source_block 5
_cod_original_cell_volume 1218.93(2)
_cod_database_code 7022390

loop_
_symmetry_equiv_pos_as_xyz
'x, y, z'
'-x, -y, -z'

loop_
_atom_site_label
_atom_site_type_symbol
_atom_site_fract_x
_atom_site_fract_y
_atom_site_fract_z
_atom_site_U_iso_or_equiv
_atom_site_adp_type
_atom_site_occupancy
_atom_site_symmetry_multiplicity
_atom_site_calc_flag
_atom_site_refinement_flags
_atom_site_disorder_assembly
_atom_site_disorder_group
Cu1 Cu 0.912689(18) 0.901557(18) 0.685094(8) 0.01469(5) Uani 1 1 d . . .
Mn1 Mn 1.0000 1.0000 0.5000 0.01202(6) Uani 1 2 d S . .
N1 N 0.98632(14) 0.73102(13) 0.91156(6) 0.0176(2) Uani 1 1 d . . .
N2 N 0.84077(14) 0.76519(13) 0.92736(6) 0.0165(2) Uani 1 1 d . . .
N3 N 0.76724(14) 0.82787(13) 0.87008(6) 0.0186(2) Uani 1 1 d . . .
N4 N 0.86699(14) 0.83461(13) 0.81305(6) 0.0178(2) Uani 1 1 d . . .
C5 C 0.99854(16) 0.77565(14) 0.83906(7) 0.0159(2) Uani 1 1 d . . .
C1 C 0.76803(17) 0.74261(16) 1.00441(7) 0.0196(3) Uani 1 1 d . . .
C2 C 0.8420(2) 0.88306(19) 1.06001(8) 0.0301(3) Uani 1 1 d . . .
H2A H 0.9605 0.8894 1.0643 0.045 Uiso 1 1 calc R . .
H2B H 0.7994 0.8704 1.1116 0.045 Uiso 1 1 calc R . .
H2C H 0.8137 0.9797 1.0399 0.045 Uiso 1 1 calc R . .
C3 C 0.58441(18) 0.73401(18) 0.99109(8) 0.0248(3) Uani 1 1 d . . .
H3A H 0.5598 0.8359 0.9762 0.037 Uiso 1 1 calc R . .
H3B H 0.5323 0.7078 1.0393 0.037 Uiso 1 1 calc R . .
H3C H 0.5432 0.6528 0.9493 0.037 Uiso 1 1 calc R . .
C4 C 0.8090(2) 0.58933(18) 1.03301(8) 0.0265(3) Uani 1 1 d . . .
H4A H 0.7659 0.5025 0.9944 0.040 Uiso 1 1 calc R . .
H4B H 0.7602 0.5707 1.0828 0.040 Uiso 1 1 calc R . .
H4C H 0.9273 0.5961 1.0403 0.040 Uiso 1 1 calc R . .
C6 C 1.13677(15) 0.76494(14) 0.79089(7) 0.0159(2) Uani 1 1 d . . .
N7 N 1.11606(13) 0.80461(12) 0.71672(6) 0.0158(2) Uani 1 1 d . . .
C8 C 1.23802(16) 0.79619(15) 0.66952(8) 0.0188(3) Uani 1 1 d . . .
H8 H 1.2241 0.8226 0.6171 0.023 Uiso 1 1 calc R . .
C9 C 1.38385(16) 0.75035(16) 0.69447(8) 0.0204(3) Uani 1 1 d . . .
H9 H 1.4681 0.7461 0.6597 0.025 Uiso 1 1 calc R . .
C10 C 1.40439(17) 0.71088(16) 0.77082(9) 0.0219(3) Uani 1 1 d . . .
H10 H 1.5031 0.6795 0.7893 0.026 Uiso 1 1 calc R . .
C11 C 1.27856(17) 0.71794(16) 0.81971(8) 0.0202(3) Uani 1 1 d . . .
H11 H 1.2894 0.6910 0.8722 0.024 Uiso 1 1 calc R . .
C12 C 0.53578(16) 1.12536(17) 0.58867(8) 0.0230(3) Uani 1 1 d . . .
H12A H 0.5415 1.1994 0.5477 0.035 Uiso 1 1 calc R . .
H12B H 0.5198 1.1804 0.6386 0.035 Uiso 1 1 calc R . .
H12C H 0.4445 1.0402 0.5755 0.035 Uiso 1 1 calc R . .
C13 C 0.69232(15) 1.05761(15) 0.59502(7) 0.0160(2) Uani 1 1 d . . .
O1 O 0.72398(12) 1.00081(12) 0.65914(6) 0.0236(2) Uani 1 1 d . . .
O2 O 0.77823(11) 1.06167(12) 0.53806(6) 0.0215(2) Uani 1 1 d . . .
C14 C 1.20507(19) 1.33470(17) 0.69199(9) 0.0276(3) Uani 1 1 d . . .
H14A H 1.3081 1.3489 0.6666 0.041 Uiso 1 1 calc R . .
H14B H 1.2267 1.3536 0.7486 0.041 Uiso 1 1 calc R . .
H14C H 1.1368 1.4092 0.6733 0.041 Uiso 1 1 calc R . .
C15 C 1.11850(15) 1.16945(15) 0.67282(7) 0.0168(2) Uani 1 1 d . . .
O3 O 1.13329(11) 1.10095(11) 0.60807(5) 0.01933(19) Uani 1 1 d . . .
O4 O 1.03243(12) 1.10762(11) 0.72492(6) 0.02067(19) Uani 1 1 d . . .
C16 C 0.7707(2) 0.51806(19) 0.52596(10) 0.0355(4) Uani 1 1 d . . .
H16A H 0.7516 0.5346 0.4706 0.053 Uiso 1 1 calc R . .
H16B H 0.6670 0.4796 0.5477 0.053 Uiso 1 1 calc R . .
H16C H 0.8442 0.4404 0.5312 0.053 Uiso 1 1 calc R . .
C17 C 0.84627(17) 0.67116(15) 0.56957(8) 0.0193(3) Uani 1 1 d . . .
O5 O 0.79961(12) 0.70012(12) 0.63758(6) 0.0223(2) Uani 1 1 d . . .
O6 O 0.95167(12) 0.76134(11) 0.53866(6) 0.02061(19) Uani 1 1 d . . .
S1A S 0.38449(5) 0.66929(4) 0.20928(2) 0.02573(11) Uani 0.9789(14) 1 d PDU A 1
S1B S 0.2696(18) 0.6403(18) 0.1596(9) 0.045(4) Uani 0.0211(14) 1 d PDU A 2
O7 O 0.41558(19) 0.55446(14) 0.14506(7) 0.0412(3) Uani 1 1 d DU . .
C18 C 0.3369(4) 0.8373(2) 0.16548(14) 0.0696(9) Uani 1 1 d DU . .
H18A H 0.4341 0.8915 0.1435 0.104 Uiso 0.9789(14) 1 calc PR A 1
H18B H 0.2990 0.9082 0.2049 0.104 Uiso 0.9789(14) 1 calc PR A 1
H18C H 0.2512 0.8054 0.1238 0.104 Uiso 0.9789(14) 1 calc PR A 1
H18D H 0.3882 0.8657 0.1174 0.104 Uiso 0.0211(14) 1 calc PR A 2
H18E H 0.4164 0.8654 0.2101 0.104 Uiso 0.0211(14) 1 calc PR A 2
H18F H 0.2449 0.8941 0.1723 0.104 Uiso 0.0211(14) 1 calc PR A 2
C19 C 0.1904(2) 0.6023(2) 0.24175(12) 0.0421(4) Uani 1 1 d DU . .
H19A H 0.1939 0.5063 0.2688 0.063 Uiso 0.9789(14) 1 calc PR A 1
H19B H 0.1109 0.5799 0.1968 0.063 Uiso 0.9789(14) 1 calc PR A 1
H19C H 0.1586 0.6835 0.2777 0.063 Uiso 0.9789(14) 1 calc PR A 1
H19D H 0.1521 0.4892 0.2417 0.063 Uiso 0.0211(14) 1 calc PR A 2
H19E H 0.0986 0.6597 0.2482 0.063 Uiso 0.0211(14) 1 calc PR A 2
H19F H 0.2725 0.6351 0.2849 0.063 Uiso 0.0211(14) 1 calc PR A 2

loop_
_atom_site_aniso_label
_atom_site_aniso_U_11
_atom_site_aniso_U_22
_atom_site_aniso_U_33
_atom_site_aniso_U_23
_atom_site_aniso_U_13
_atom_site_aniso_U_12
Cu1 0.01496(8) 0.01668(8) 0.01335(8) 0.00369(6) 0.00305(5) 0.00355(6)
Mn1 0.01158(12) 0.01270(12) 0.01175(12) 0.00179(9) 0.00134(9) 0.00124(9)
N1 0.0196(5) 0.0173(5) 0.0154(5) 0.0028(4) 0.0013(4) 0.0006(4)
N2 0.0202(5) 0.0153(5) 0.0137(5) 0.0028(4) 0.0016(4) 0.0002(4)
N3 0.0205(5) 0.0202(5) 0.0155(5) 0.0051(4) 0.0029(4) 0.0018(4)
N4 0.0177(5) 0.0200(5) 0.0160(5) 0.0045(4) 0.0035(4) 0.0021(4)
C5 0.0185(6) 0.0131(5) 0.0149(6) 0.0019(4) -0.0001(4) -0.0010(5)
C1 0.0255(7) 0.0198(6) 0.0129(6) 0.0023(5) 0.0056(5) -0.0004(5)
C2 0.0405(9) 0.0275(7) 0.0182(6) -0.0027(5) 0.0047(6) -0.0066(6)
C3 0.0255(7) 0.0286(7) 0.0207(6) 0.0027(5) 0.0085(5) 0.0025(6)
C4 0.0347(8) 0.0256(7) 0.0207(7) 0.0097(5) 0.0081(6) 0.0041(6)
C6 0.0173(6) 0.0127(5) 0.0170(6) 0.0025(4) 0.0011(4) -0.0002(4)
N7 0.0165(5) 0.0149(5) 0.0164(5) 0.0032(4) 0.0022(4) 0.0023(4)
C8 0.0195(6) 0.0177(6) 0.0199(6) 0.0047(5) 0.0044(5) 0.0029(5)
C9 0.0166(6) 0.0177(6) 0.0278(7) 0.0038(5) 0.0053(5) 0.0030(5)
C10 0.0167(6) 0.0186(6) 0.0307(7) 0.0050(5) -0.0020(5) 0.0031(5)
C11 0.0205(6) 0.0182(6) 0.0215(6) 0.0056(5) -0.0020(5) 0.0012(5)
C12 0.0162(6) 0.0284(7) 0.0252(7) -0.0028(5) -0.0006(5) 0.0086(5)
C13 0.0123(6) 0.0145(6) 0.0199(6) -0.0031(4) -0.0004(4) 0.0003(4)
O1 0.0197(5) 0.0320(5) 0.0224(5) 0.0076(4) 0.0059(4) 0.0108(4)
O2 0.0161(4) 0.0299(5) 0.0203(5) 0.0033(4) 0.0036(4) 0.0080(4)
C14 0.0265(7) 0.0211(7) 0.0329(8) -0.0040(6) 0.0056(6) -0.0027(6)
C15 0.0138(6) 0.0180(6) 0.0189(6) 0.0015(5) -0.0011(4) 0.0040(5)
O3 0.0170(4) 0.0246(5) 0.0157(4) -0.0008(3) -0.0011(3) 0.0026(4)
O4 0.0241(5) 0.0187(5) 0.0197(5) 0.0015(4) 0.0060(4) 0.0034(4)
C16 0.0438(10) 0.0245(8) 0.0330(8) -0.0045(6) 0.0065(7) -0.0097(7)
C17 0.0213(6) 0.0162(6) 0.0206(6) 0.0043(5) 0.0000(5) 0.0027(5)
O5 0.0228(5) 0.0230(5) 0.0203(5) 0.0029(4) 0.0035(4) -0.0006(4)
O6 0.0236(5) 0.0160(4) 0.0227(5) 0.0060(4) 0.0039(4) 0.0019(4)
S1A 0.0329(2) 0.0275(2) 0.01810(17) -0.00131(13) 0.00559(14) 0.00891(15)
S1B 0.037(10) 0.057(8) 0.037(8) 0.006(8) -0.030(6) 0.005(7)
O7 0.0775(10) 0.0314(6) 0.0238(6) 0.0045(5) 0.0175(6) 0.0313(6)
C18 0.137(2) 0.0314(10) 0.0575(13) 0.0198(9) 0.0596(15) 0.0409(13)
C19 0.0436(10) 0.0268(8) 0.0568(11) 0.0003(8) 0.0162(8) 0.0049(7)

loop_
_atom_type_symbol
_atom_type_description
_atom_type_scat_dispersion_real
_atom_type_scat_dispersion_imag
_atom_type_scat_source
C C 0.0033 0.0016 'International Tables Vol C Tables 4.2.6.8 and 6.1.1.4'
H H 0.0000 0.0000 'International Tables Vol C Tables 4.2.6.8 and 6.1.1.4'
N N 0.0061 0.0033 'International Tables Vol C Tables 4.2.6.8 and 6.1.1.4'
O O 0.0106 0.0060 'International Tables Vol C Tables 4.2.6.8 and 6.1.1.4'
S S 0.1246 0.1234 'International Tables Vol C Tables 4.2.6.8 and 6.1.1.4'
Mn Mn 0.3368 0.7283 'International Tables Vol C Tables 4.2.6.8 and 6.1.1.4'
Cu Cu 0.3201 1.2651 'International Tables Vol C Tables 4.2.6.8 and 6.1.1.4'

loop_
_geom_angle_atom_site_label_1
_geom_angle_atom_site_label_2
_geom_angle_atom_site_label_3
_geom_angle
_geom_angle_site_symmetry_1
_geom_angle_site_symmetry_3
O1 Cu1 O5 90.44(5) . .
O1 Cu1 O4 89.46(4) . .
O5 Cu1 O4 175.58(4) . .
O1 Cu1 N7 177.31(4) . .
O5 Cu1 N7 92.03(4) . .
O4 Cu1 N7 88.16(4) . .
O1 Cu1 N4 101.74(4) . .
O5 Cu1 N4 93.79(4) . .
O4 Cu1 N4 90.56(4) . .
N7 Cu1 N4 77.04(4) . .
O2 Mn1 O2 179.999(1) 2_776 .
O2 Mn1 O3 87.80(4) 2_776 .
O2 Mn1 O3 92.20(4) . .
O2 Mn1 O3 92.20(4) 2_776 2_776
O2 Mn1 O3 87.80(4) . 2_776
O3 Mn1 O3 180.0 . 2_776
O2 Mn1 O6 93.88(4) 2_776 2_776
O2 Mn1 O6 86.12(4) . 2_776
O3 Mn1 O6 85.30(4) . 2_776
O3 Mn1 O6 94.70(4) 2_776 2_776
O2 Mn1 O6 86.12(4) 2_776 .
O2 Mn1 O6 93.88(4) . .
O3 Mn1 O6 94.70(4) . .
O3 Mn1 O6 85.30(4) 2_776 .
O6 Mn1 O6 180.00(5) 2_776 .
N2 N1 C5 101.32(11) . .
N3 N2 N1 114.10(10) . .
N3 N2 C1 122.22(11) . .
N1 N2 C1 123.61(11) . .
N4 N3 N2 105.84(11) . .
N3 N4 C5 106.43(10) . .
N3 N4 Cu1 147.04(9) . .
C5 N4 Cu1 106.52(8) . .
N1 C5 N4 112.30(11) . .
N1 C5 C6 125.82(12) . .
N4 C5 C6 121.88(11) . .
N2 C1 C4 108.00(11) . .
N2 C1 C2 107.35(11) . .
C4 C1 C2 111.54(12) . .
N2 C1 C3 107.62(11) . .
C4 C1 C3 110.54(12) . .
C2 C1 C3 111.60(12) . .
C1 C2 H2A 109.5 . .
C1 C2 H2B 109.5 . .
H2A C2 H2B 109.5 . .
C1 C2 H2C 109.5 . .
H2A C2 H2C 109.5 . .
H2B C2 H2C 109.5 . .
C1 C3 H3A 109.5 . .
C1 C3 H3B 109.5 . .
H3A C3 H3B 109.5 . .
C1 C3 H3C 109.5 . .
H3A C3 H3C 109.5 . .
H3B C3 H3C 109.5 . .
C1 C4 H4A 109.5 . .
C1 C4 H4B 109.5 . .
H4A C4 H4B 109.5 . .
C1 C4 H4C 109.5 . .
H4A C4 H4C 109.5 . .
H4B C4 H4C 109.5 . .
N7 C6 C11 122.56(12) . .
N7 C6 C5 115.29(11) . .
C11 C6 C5 122.15(12) . .
C8 N7 C6 118.11(11) . .
C8 N7 Cu1 122.61(9) . .
C6 N7 Cu1 118.81(9) . .
N7 C8 C9 122.48(12) . .
N7 C8 H8 118.8 . .
C9 C8 H8 118.8 . .
C10 C9 C8 118.99(13) . .
C10 C9 H9 120.5 . .
C8 C9 H9 120.5 . .
C11 C10 C9 118.89(12) . .
C11 C10 H10 120.6 . .
C9 C10 H10 120.6 . .
C6 C11 C10 118.96(12) . .
C6 C11 H11 120.5 . .
C10 C11 H11 120.5 . .
C13 C12 H12A 109.5 . .
C13 C12 H12B 109.5 . .
H12A C12 H12B 109.5 . .
C13 C12 H12C 109.5 . .
H12A C12 H12C 109.5 . .
H12B C12 H12C 109.5 . .
O2 C13 O1 125.69(12) . .
O2 C13 C12 118.30(12) . .
O1 C13 C12 116.01(12) . .
C13 O1 Cu1 126.16(9) . .
C13 O2 Mn1 142.11(9) . .
C15 C14 H14A 109.5 . .
C15 C14 H14B 109.5 . .
H14A C14 H14B 109.5 . .
C15 C14 H14C 109.5 . .
H14A C14 H14C 109.5 . .
H14B C14 H14C 109.5 . .
O3 C15 O4 123.64(12) . .
O3 C15 C14 119.53(12) . .
O4 C15 C14 116.84(12) . .
C15 O3 Mn1 143.37(9) . .
C15 O4 Cu1 110.61(8) . .
C17 C16 H16A 109.5 . .
C17 C16 H16B 109.5 . .
H16A C16 H16B 109.5 . .
C17 C16 H16C 109.5 . .
H16A C16 H16C 109.5 . .
H16B C16 H16C 109.5 . .
O6 C17 O5 123.37(12) . .
O6 C17 C16 119.39(13) . .
O5 C17 C16 117.23(12) . .
C17 O5 Cu1 111.24(9) . .
C17 O6 Mn1 141.38(9) . .
O7 S1A C18 107.22(9) . .
O7 S1A C19 107.49(9) . .
C18 S1A C19 97.94(12) . .
O7 S1B C19 112.7(9) . .
O7 S1B C18 108.2(9) . .
C19 S1B C18 106.5(9) . .
S1A O7 S1B 47.9(6) . .
S1B C18 H18A 127.3 . .
S1A C18 H18A 109.5 . .
S1B C18 H18B 121.1 . .
S1A C18 H18B 109.5 . .
H18A C18 H18B 109.5 . .
S1B C18 H18C 67.9 . .
S1A C18 H18C 109.5 . .
H18A C18 H18C 109.5 . .
H18B C18 H18C 109.5 . .
S1B C18 H18D 109.5 . .
S1A C18 H18D 118.3 . .
H18B C18 H18D 127.2 . .
H18C C18 H18D 75.2 . .
S1B C18 H18E 109.5 . .
S1A C18 H18E 68.3 . .
H18A C18 H18E 75.2 . .
H18B C18 H18E 68.2 . .
H18C C18 H18E 175.4 . .
H18D C18 H18E 109.5 . .
S1B C18 H18F 109.5 . .
S1A C18 H18F 130.0 . .
H18A C18 H18F 118.2 . .
H18C C18 H18F 68.6 . .
H18D C18 H18F 109.5 . .
H18E C18 H18F 109.5 . .
S1B C19 H19A 125.7 . .
S1A C19 H19A 109.5 . .
S1B C19 H19B 67.1 . .
S1A C19 H19B 109.5 . .
H19A C19 H19B 109.5 . .
S1B C19 H19C 122.9 . .
S1A C19 H19C 109.5 . .
H19A C19 H19C 109.5 . .
H19B C19 H19C 109.5 . .
S1B C19 H19D 109.5 . .
S1A C19 H19D 119.7 . .
H19B C19 H19D 76.1 . .
H19C C19 H19D 125.4 . .
S1B C19 H19E 109.5 . .
S1A C19 H19E 128.9 . .
H19A C19 H19E 119.3 . .
H19B C19 H19E 68.5 . .
H19D C19 H19E 109.5 . .
S1B C19 H19F 109.5 . .
S1A C19 H19F 67.4 . .
H19A C19 H19F 76.2 . .
H19B C19 H19F 174.4 . .
H19C C19 H19F 68.2 . .
H19D C19 H19F 109.5 . .
H19E C19 H19F 109.5 . .

loop_
_geom_bond_atom_site_label_1
_geom_bond_atom_site_label_2
_geom_bond_distance
_geom_bond_site_symmetry_2
Cu1 O1 1.9480(10) .
Cu1 O5 1.9526(10) .
Cu1 O4 1.9639(10) .
Cu1 N7 2.0652(11) .
Cu1 N4 2.3486(11) .
Mn1 O2 2.1252(9) 2_776
Mn1 O2 2.1252(9) .
Mn1 O3 2.1731(9) .
Mn1 O3 2.1732(9) 2_776
Mn1 O6 2.1920(9) 2_776
Mn1 O6 2.1920(9) .
N1 N2 1.3297(16) .
N1 C5 1.3340(16) .
N2 N3 1.3214(15) .
N2 C1 1.4993(16) .
N3 N4 1.3186(15) .
N4 C5 1.3453(17) .
C5 C6 1.4660(18) .
C1 C4 1.521(2) .
C1 C2 1.5238(19) .
C1 C3 1.526(2) .
C2 H2A 0.9800 .
C2 H2B 0.9800 .
C2 H2C 0.9800 .
C3 H3A 0.9800 .
C3 H3B 0.9800 .
C3 H3C 0.9800 .
C4 H4A 0.9800 .
C4 H4B 0.9800 .
C4 H4C 0.9800 .
C6 N7 1.3519(16) .
C6 C11 1.3850(19) .
N7 C8 1.3426(17) .
C8 C9 1.3901(19) .
C8 H8 0.9500 .
C9 C10 1.387(2) .
C9 H9 0.9500 .
C10 C11 1.386(2) .
C10 H10 0.9500 .
C11 H11 0.9500 .
C12 C13 1.5111(18) .
C12 H12A 0.9800 .
C12 H12B 0.9800 .
C12 H12C 0.9800 .
C13 O2 1.2438(16) .
C13 O1 1.2675(16) .
C14 C15 1.5047(19) .
C14 H14A 0.9800 .
C14 H14B 0.9800 .
C14 H14C 0.9800 .
C15 O3 1.2474(16) .
C15 O4 1.2725(16) .
C16 C17 1.5074(19) .
C16 H16A 0.9800 .
C16 H16B 0.9800 .
C16 H16C 0.9800 .
C17 O6 1.2483(17) .
C17 O5 1.2739(17) .
S1A O7 1.4949(11) .
S1A C18 1.764(2) .
S1A C19 1.7674(19) .
S1B O7 1.542(15) .
S1B C19 1.624(15) .
S1B C18 1.702(15) .
C18 H18A 0.9800 .
C18 H18B 0.9800 .
C18 H18C 0.9800 .
C18 H18D 0.9800 .
C18 H18E 0.9800 .
C18 H18F 0.9800 .
C19 H19A 0.9800 .
C19 H19B 0.9800 .
C19 H19C 0.9800 .
C19 H19D 0.9800 .
C19 H19E 0.9800 .
C19 H19F 0.9800 .

loop_
_geom_hbond_atom_site_label_D
_geom_hbond_atom_site_label_H
_geom_hbond_atom_site_label_A
_geom_hbond_distance_DH
_geom_hbond_distance_HA
_geom_hbond_distance_DA
_geom_hbond_angle_DHA
_geom_hbond_site_symmetry_A
C3 H3B O7 0.98 2.48 3.4176(19) 161. 1_556
C3 H3C O7 0.98 2.41 3.3042(18) 151. 2_666
C8 H8 O6 0.95 2.55 3.1590(17) 123. .
C10 H10 O7 0.95 2.54 3.2926(18) 136. 2_766
C18 H18B O1 0.98 2.45 3.338(2) 151. 2_676
C19 H19A O5 0.98 2.48 3.449(2) 168. 2_666
C19 H19E O4 0.98 2.46 3.375(2) 156. 2_676
C12 H12B S1A 0.98 2.86 3.7750(14) 156. 2_676

loop_
_geom_torsion_atom_site_label_1
_geom_torsion_atom_site_label_2
_geom_torsion_atom_site_label_3
_geom_torsion_atom_site_label_4
_geom_torsion
_geom_torsion_site_symmetry_1
C5 N1 N2 N3 -0.65(14) .
C5 N1 N2 C1 -177.83(11) .
N1 N2 N3 N4 0.66(14) .
C1 N2 N3 N4 177.89(11) .
N2 N3 N4 C5 -0.36(13) .
N2 N3 N4 Cu1 178.23(12) .
O1 Cu1 N4 N3 6.20(17) .
O5 Cu1 N4 N3 -85.04(16) .
O4 Cu1 N4 N3 95.76(16) .
N7 Cu1 N4 N3 -176.25(17) .
O1 Cu1 N4 C5 -175.22(8) .
O5 Cu1 N4 C5 93.54(8) .
O4 Cu1 N4 C5 -85.66(8) .
N7 Cu1 N4 C5 2.33(8) .
N2 N1 C5 N4 0.40(14) .
N2 N1 C5 C6 -179.86(12) .
N3 N4 C5 N1 -0.03(15) .
Cu1 N4 C5 N1 -179.23(8) .
N3 N4 C5 C6 -179.78(11) .
Cu1 N4 C5 C6 1.02(14) .
N3 N2 C1 C4 143.46(12) .
N1 N2 C1 C4 -39.57(16) .
N3 N2 C1 C2 -96.14(15) .
N1 N2 C1 C2 80.82(15) .
N3 N2 C1 C3 24.11(16) .
N1 N2 C1 C3 -158.93(12) .
N1 C5 C6 N7 174.45(12) .
N4 C5 C6 N7 -5.83(17) .
N1 C5 C6 C11 -5.8(2) .
N4 C5 C6 C11 173.95(12) .
C11 C6 N7 C8 0.65(18) .
C5 C6 N7 C8 -179.57(11) .
C11 C6 N7 Cu1 -171.70(10) .
C5 C6 N7 Cu1 8.09(14) .
O5 Cu1 N7 C8 88.82(10) .
O4 Cu1 N7 C8 -86.76(10) .
N4 Cu1 N7 C8 -177.76(11) .
O5 Cu1 N7 C6 -99.20(9) .
O4 Cu1 N7 C6 85.23(9) .
N4 Cu1 N7 C6 -5.77(9) .
C6 N7 C8 C9 -0.78(19) .
Cu1 N7 C8 C9 171.26(10) .
N7 C8 C9 C10 0.4(2) .
C8 C9 C10 C11 0.2(2) .
N7 C6 C11 C10 -0.1(2) .
C5 C6 C11 C10 -179.87(12) .
C9 C10 C11 C6 -0.3(2) .
O2 C13 O1 Cu1 -1.19(19) .
C12 C13 O1 Cu1 178.72(9) .
O5 Cu1 O1 C13 -85.90(11) .
O4 Cu1 O1 C13 89.68(11) .
N4 Cu1 O1 C13 -179.86(11) .
O1 C13 O2 Mn1 -0.8(2) .
C12 C13 O2 Mn1 179.33(10) .
O3 Mn1 O2 C13 -46.66(15) .
O3 Mn1 O2 C13 133.34(15) 2_776
O6 Mn1 O2 C13 -131.79(15) 2_776
O6 Mn1 O2 C13 48.21(15) .
O4 C15 O3 Mn1 63.7(2) .
C14 C15 O3 Mn1 -115.99(15) .
O2 Mn1 O3 C15 -179.30(15) 2_776
O2 Mn1 O3 C15 0.70(15) .
O6 Mn1 O3 C15 86.62(15) 2_776
O6 Mn1 O3 C15 -93.38(15) .
O3 C15 O4 Cu1 -5.42(16) .
C14 C15 O4 Cu1 174.28(10) .
O1 Cu1 O4 C15 -95.91(9) .
N7 Cu1 O4 C15 85.34(9) .
N4 Cu1 O4 C15 162.36(9) .
O6 C17 O5 Cu1 0.40(17) .
C16 C17 O5 Cu1 179.27(11) .
O1 Cu1 O5 C17 100.93(9) .
N7 Cu1 O5 C17 -80.14(9) .
N4 Cu1 O5 C17 -157.28(9) .
O5 C17 O6 Mn1 -61.3(2) .
C16 C17 O6 Mn1 119.86(15) .
O2 Mn1 O6 C17 -178.30(15) 2_776
O2 Mn1 O6 C17 1.70(15) .
O3 Mn1 O6 C17 94.23(14) .
O3 Mn1 O6 C17 -85.77(14) 2_776
C18 S1A O7 S1B -54.8(7) .
C19 S1A O7 S1B 49.6(7) .
C19 S1B O7 S1A -59.0(7) .
C18 S1B O7 S1A 58.4(7) .
O7 S1B C18 S1A -53.7(6) .
C19 S1B C18 S1A 67.7(7) .
O7 S1A C18 S1B 55.8(8) .
C19 S1A C18 S1B -55.4(8) .
O7 S1B C19 S1A 52.9(7) .
C18 S1B C19 S1A -65.5(7) .
O7 S1A C19 S1B -52.7(8) .
C18 S1A C19 S1B 58.2(8) .
